data_4113479
loop_
_publ_author_name
'Michael P. Jensen'
'Steven J. Lange'
'Mark P. Mehn'
'Emily L. Que'
'Lawrence Que'

_publ_section_title
;
 Biomimetic Aryl Hydroxylation Derived from Alkyl Hydroperoxide at a
 Nonheme Iron Center. Evidence for an FeIVO Oxidant
;
_journal_name_full 'Journal of the American Chemical Society'
_journal_page_first 2113
_journal_page_last 2128
_journal_paper_doi 10.1021/ja028478l
_journal_volume 125
_journal_year 2003
_chemical_formula_moiety 'C27 H24 F6 Fe N4 O7 S2'
_chemical_formula_sum 'C27 H24 F6 Fe N4 O7 S2'
_chemical_formula_weight 750.47
_chemical_name_common 01144
_chemical_name_systematic
; 
 ? 
;
_space_group_IT_number 14
_symmetry_cell_setting monoclinic
_symmetry_space_group_name_Hall '-P 2ybc'
_symmetry_space_group_name_H-M 'P 1 21/c 1'
_atom_sites_solution_hydrogens geom
_atom_sites_solution_primary direct
_atom_sites_solution_secondary 'difference Fourier synthesis'
_audit_creation_method SHELXL-97
_cell_angle_alpha 90.00
_cell_angle_beta 93.057(4)
_cell_angle_gamma 90.00
_cell_formula_units_Z 4
_cell_length_a 12.013(2)
_cell_length_b 9.933(2)
_cell_length_c 25.193(5)
_cell_measurement_reflns_used 1778
_cell_measurement_temperature 173(2)
_cell_measurement_theta_max 25.08
_cell_measurement_theta_min 1.62
_cell_volume 3001.9(10)
_computing_cell_refinement 'Bruker SMART'
_computing_data_collection 'Bruker SMART'
_computing_data_reduction 'Bruker SAINT'
_computing_molecular_graphics 'Bruker SHELXTL'
_computing_publication_material 'Bruker SHELXTL'
_computing_structure_refinement 'SHELXL-97 (Sheldrick, 1997)'
_computing_structure_solution 'SHELXS-97 (Sheldrick, 1990)'
_diffrn_ambient_temperature 173(2)
_diffrn_measured_fraction_theta_full 0.995
_diffrn_measured_fraction_theta_max 0.995
_diffrn_measurement_device_type 'CCD area detector'
_diffrn_measurement_method 'phi and omega scans'
_diffrn_radiation_monochromator graphite
_diffrn_radiation_source 'fine-focus sealed tube'
_diffrn_radiation_type MoK\a
_diffrn_radiation_wavelength 0.71073
_diffrn_reflns_av_R_equivalents 0.044
_diffrn_reflns_av_sigmaI/netI 0.0571
_diffrn_reflns_limit_h_max 14
_diffrn_reflns_limit_h_min -14
_diffrn_reflns_limit_k_max 11
_diffrn_reflns_limit_k_min 0
_diffrn_reflns_limit_l_max 30
_diffrn_reflns_limit_l_min 0
_diffrn_reflns_number 14259
_diffrn_reflns_theta_full 25.06
_diffrn_reflns_theta_max 25.06
_diffrn_reflns_theta_min 1.62
_diffrn_standards_decay_% none
_exptl_absorpt_coefficient_mu 0.732
_exptl_absorpt_correction_T_max 1.000
_exptl_absorpt_correction_T_min 0.500
_exptl_absorpt_correction_type multi-scan
_exptl_absorpt_process_details 'SADABS 2.03 (Sheldrick, 2000)'
_exptl_crystal_colour yellow
_exptl_crystal_density_diffrn 1.661
_exptl_crystal_description slab
_exptl_crystal_F_000 1528
_exptl_crystal_size_max 0.40
_exptl_crystal_size_mid 0.13
_exptl_crystal_size_min 0.13
_refine_diff_density_max 0.439
_refine_diff_density_min -0.328
_refine_diff_density_rms 0.068
_refine_ls_extinction_method none
_refine_ls_goodness_of_fit_ref 1.038
_refine_ls_hydrogen_treatment 'riding model'
_refine_ls_matrix_type full
_refine_ls_number_parameters 424
_refine_ls_number_reflns 5303
_refine_ls_number_restraints 0
_refine_ls_restrained_S_all 1.038
_refine_ls_R_factor_all 0.0442
_refine_ls_R_factor_gt 0.0360
_refine_ls_shift/su_max 0.001
_refine_ls_shift/su_mean 0.000
_refine_ls_structure_factor_coef Fsqd
_refine_ls_weighting_details 'calc w=1/[\s^2^(Fo^2^)+(0.0474P)^2^+1.2395P] where P=(Fo^2^+2Fc^2^)/3'
_refine_ls_weighting_scheme calc
_refine_ls_wR_factor_gt 0.0952
_refine_ls_wR_factor_ref 0.1030
_reflns_number_gt 4511
_reflns_number_total 5303
_reflns_threshold_expression >2sigma(I)
_cod_data_source_file ja028478l-3_s2_2.cif
_cod_data_source_block 01144
_cod_depositor_comments
;
The following automatic conversions were performed:

'_atom_sites_solution_primary' value 'direct methods' was changed to
'direct'.

'_atom_sites_solution_hydrogens' value 'placed geometrically' was
changed to 'geom'.

Automatic conversion script
Id: cif_fix_values 6452 2018-10-05 10:23:21Z andrius 
;
_cod_database_code 4113479

loop_
_symmetry_equiv_pos_as_xyz
'x, y, z'
'-x, y+1/2, -z+1/2'
'-x, -y, -z'
'x, -y-1/2, z-1/2'

loop_
_atom_site_label
_atom_site_type_symbol
_atom_site_fract_x
_atom_site_fract_y
_atom_site_fract_z
_atom_site_U_iso_or_equiv
_atom_site_adp_type
_atom_site_occupancy
_atom_site_symmetry_multiplicity
_atom_site_calc_flag
_atom_site_refinement_flags
Fe1 Fe 0.29045(3) 0.24155(3) 0.143845(12) 0.02183(11) Uani 1 1 d .
O1 O -0.05591(14) 0.02111(17) 0.17407(7) 0.0364(4) Uani 1 1 d .
N1 N 0.31378(15) 0.24143(17) 0.23356(7) 0.0230(4) Uani 1 1 d .
C1 C 0.20344(19) 0.0408(2) 0.25345(9) 0.0270(5) Uani 1 1 d .
N2 N 0.12389(16) 0.33663(19) 0.13391(7) 0.0269(4) Uani 1 1 d .
C2 C 0.11217(19) 0.0732(2) 0.22000(9) 0.0263(5) Uani 1 1 d .
H2A H 0.1061 0.1608 0.2050 0.032 Uiso 1 1 calc R
N3 N 0.31616(16) 0.33216(18) 0.06660(7) 0.0259(4) Uani 1 1 d .
C3 C 0.02919(19) -0.0216(2) 0.20814(9) 0.0281(5) Uani 1 1 d .
N4 N 0.32872(15) 0.45302(18) 0.16620(7) 0.0238(4) Uani 1 1 d .
C4 C 0.0365(2) -0.1489(2) 0.23042(10) 0.0350(6) Uani 1 1 d .
H4A H -0.0207 -0.2133 0.2230 0.042 Uiso 1 1 calc R
C5 C 0.1281(2) -0.1814(3) 0.26362(10) 0.0388(6) Uani 1 1 d .
H5A H 0.1338 -0.2690 0.2787 0.047 Uiso 1 1 calc R
C6 C 0.2113(2) -0.0886(2) 0.27517(10) 0.0352(6) Uani 1 1 d .
H6A H 0.2739 -0.1126 0.2978 0.042 Uiso 1 1 calc R
C7 C -0.1405(2) -0.0739(3) 0.15868(12) 0.0428(6) Uani 1 1 d .
H7A H -0.1961 -0.0308 0.1344 0.064 Uiso 1 1 calc R
H7B H -0.1766 -0.1059 0.1903 0.064 Uiso 1 1 calc R
H7C H -0.1070 -0.1503 0.1408 0.064 Uiso 1 1 calc R
C10 C 0.41018(19) 0.4506(2) 0.21174(9) 0.0268(5) Uani 1 1 d .
H10A H 0.4090 0.5384 0.2303 0.032 Uiso 1 1 calc R
H10B H 0.4858 0.4375 0.1988 0.032 Uiso 1 1 calc R
C11 C 0.38572(18) 0.3397(2) 0.25036(9) 0.0247(5) Uani 1 1 d .
C12 C 0.43745(19) 0.3423(2) 0.30068(9) 0.0283(5) Uani 1 1 d .
H12A H 0.4885 0.4121 0.3107 0.034 Uiso 1 1 calc R
C13 C 0.4137(2) 0.2422(2) 0.33609(9) 0.0308(5) Uani 1 1 d .
H13A H 0.4488 0.2410 0.3708 0.037 Uiso 1 1 calc R
C14 C 0.3382(2) 0.1433(2) 0.32033(9) 0.0293(5) Uani 1 1 d .
H14A H 0.3199 0.0744 0.3445 0.035 Uiso 1 1 calc R
C15 C 0.28877(18) 0.1444(2) 0.26916(9) 0.0248(5) Uani 1 1 d .
C20 C 0.22205(19) 0.5125(2) 0.18279(9) 0.0286(5) Uani 1 1 d .
H20A H 0.2274 0.6119 0.1816 0.034 Uiso 1 1 calc R
H20B H 0.2102 0.4859 0.2199 0.034 Uiso 1 1 calc R
C21 C 0.12463(19) 0.4679(2) 0.14803(9) 0.0276(5) Uani 1 1 d .
C22 C 0.0382(2) 0.5535(3) 0.13267(11) 0.0428(6) Uani 1 1 d .
H22A H 0.0408 0.6459 0.1424 0.051 Uiso 1 1 calc R
C23 C -0.0517(2) 0.5028(3) 0.10302(13) 0.0541(8) Uani 1 1 d .
H23A H -0.1118 0.5603 0.0920 0.065 Uiso 1 1 calc R
C24 C -0.0543(2) 0.3680(3) 0.08931(12) 0.0486(7) Uani 1 1 d .
H24A H -0.1165 0.3311 0.0695 0.058 Uiso 1 1 calc R
C25 C 0.0357(2) 0.2883(3) 0.10517(10) 0.0349(6) Uani 1 1 d .
H25A H 0.0350 0.1960 0.0954 0.042 Uiso 1 1 calc R
C30 C 0.3716(2) 0.5268(2) 0.12026(9) 0.0284(5) Uani 1 1 d .
H30A H 0.4539 0.5323 0.1249 0.034 Uiso 1 1 calc R
H30B H 0.3422 0.6198 0.1203 0.034 Uiso 1 1 calc R
C31 C 0.34148(18) 0.4639(2) 0.06737(9) 0.0258(5) Uani 1 1 d .
C32 C 0.3490(2) 0.5374(2) 0.02082(10) 0.0333(5) Uani 1 1 d .
H32A H 0.3660 0.6308 0.0223 0.040 Uiso 1 1 calc R
C33 C 0.3315(2) 0.4738(3) -0.02733(10) 0.0375(6) Uani 1 1 d .
H33A H 0.3370 0.5223 -0.0596 0.045 Uiso 1 1 calc R
C34 C 0.3059(2) 0.3378(3) -0.02812(9) 0.0349(6) Uani 1 1 d .
H34A H 0.2934 0.2915 -0.0609 0.042 Uiso 1 1 calc R
C35 C 0.2988(2) 0.2709(2) 0.01940(9) 0.0307(5) Uani 1 1 d .
H35A H 0.2809 0.1778 0.0188 0.037 Uiso 1 1 calc R
S51 S 0.25574(5) -0.07355(6) 0.09762(2) 0.02980(15) Uani 1 1 d .
O51 O 0.22844(13) 0.06542(16) 0.11101(6) 0.0297(4) Uani 1 1 d .
O52 O 0.34977(16) -0.0886(2) 0.06639(8) 0.0510(5) Uani 1 1 d .
O53 O 0.2453(2) -0.16552(19) 0.14065(8) 0.0556(6) Uani 1 1 d .
C51 C 0.1375(2) -0.1143(3) 0.05204(11) 0.0413(6) Uani 1 1 d .
F51 F 0.14651(17) -0.23997(18) 0.03430(8) 0.0664(6) Uani 1 1 d .
F52 F 0.04158(14) -0.1039(2) 0.07527(7) 0.0630(5) Uani 1 1 d .
F53 F 0.13329(15) -0.0329(2) 0.01005(7) 0.0608(5) Uani 1 1 d .
S61 S 0.57031(5) 0.19296(6) 0.13765(2) 0.02558(15) Uani 1 1 d .
O61 O 0.45691(13) 0.15134(15) 0.14772(6) 0.0285(4) Uani 1 1 d .
O62 O 0.58075(14) 0.33414(16) 0.12607(7) 0.0344(4) Uani 1 1 d .
O63 O 0.65264(14) 0.13816(17) 0.17474(6) 0.0332(4) Uani 1 1 d .
C61 C 0.59872(19) 0.1137(2) 0.07420(9) 0.0300(5) Uani 1 1 d .
F61 F 0.69956(12) 0.15232(17) 0.05999(6) 0.0478(4) Uani 1 1 d .
F62 F 0.59945(13) -0.01948(14) 0.07785(6) 0.0424(4) Uani 1 1 d .
F63 F 0.52503(13) 0.14966(17) 0.03613(6) 0.0460(4) Uani 1 1 d .

loop_
_atom_site_aniso_label
_atom_site_aniso_U_11
_atom_site_aniso_U_22
_atom_site_aniso_U_33
_atom_site_aniso_U_23
_atom_site_aniso_U_13
_atom_site_aniso_U_12
Fe1 0.02913(19) 0.01385(18) 0.02267(19) 0.00022(11) 0.00277(13) 0.00032(12)
O1 0.0307(9) 0.0257(9) 0.0523(11) -0.0024(8) -0.0020(7) -0.0027(7)
N1 0.0274(10) 0.0189(9) 0.0231(9) -0.0002(7) 0.0050(7) 0.0026(7)
C1 0.0347(12) 0.0217(12) 0.0253(11) 0.0001(9) 0.0072(9) 0.0004(9)
N2 0.0315(10) 0.0210(10) 0.0282(10) 0.0030(8) 0.0029(8) 0.0017(8)
C2 0.0323(12) 0.0175(11) 0.0298(12) 0.0020(9) 0.0091(9) 0.0029(9)
N3 0.0332(10) 0.0198(10) 0.0248(10) 0.0038(7) 0.0039(8) 0.0015(8)
C3 0.0306(12) 0.0227(12) 0.0318(12) -0.0019(9) 0.0104(9) -0.0005(9)
N4 0.0295(10) 0.0150(9) 0.0273(10) 0.0014(7) 0.0054(7) -0.0001(7)
C4 0.0449(14) 0.0224(12) 0.0384(13) -0.0002(10) 0.0096(11) -0.0096(11)
C5 0.0576(17) 0.0203(12) 0.0387(14) 0.0079(10) 0.0051(12) -0.0020(11)
C6 0.0497(15) 0.0224(12) 0.0336(13) 0.0050(10) 0.0018(11) 0.0031(11)
C7 0.0309(13) 0.0388(15) 0.0590(17) -0.0120(13) 0.0050(12) -0.0056(11)
C10 0.0309(12) 0.0202(11) 0.0295(12) -0.0023(9) 0.0027(9) -0.0024(9)
C11 0.0283(11) 0.0193(11) 0.0267(11) -0.0030(9) 0.0042(9) 0.0024(9)
C12 0.0305(12) 0.0240(12) 0.0302(12) -0.0065(9) 0.0003(9) 0.0030(9)
C13 0.0380(14) 0.0285(13) 0.0254(12) -0.0032(9) -0.0039(10) 0.0111(10)
C14 0.0397(13) 0.0237(12) 0.0249(11) 0.0028(9) 0.0048(10) 0.0080(10)
C15 0.0284(11) 0.0200(11) 0.0264(11) 0.0001(9) 0.0054(9) 0.0055(9)
C20 0.0373(13) 0.0142(11) 0.0350(12) -0.0012(9) 0.0068(10) 0.0029(9)
C21 0.0345(12) 0.0201(11) 0.0290(12) 0.0016(9) 0.0096(9) 0.0038(9)
C22 0.0453(16) 0.0290(14) 0.0535(17) -0.0002(12) -0.0023(12) 0.0118(12)
C23 0.0438(16) 0.0456(18) 0.071(2) -0.0044(15) -0.0133(14) 0.0206(14)
C24 0.0373(15) 0.0478(18) 0.0591(18) -0.0095(14) -0.0114(13) 0.0053(13)
C25 0.0359(13) 0.0288(13) 0.0400(14) -0.0013(11) 0.0014(11) -0.0010(11)
C30 0.0378(13) 0.0174(11) 0.0305(12) 0.0040(9) 0.0048(10) -0.0029(9)
C31 0.0261(11) 0.0203(11) 0.0312(12) 0.0045(9) 0.0039(9) 0.0015(9)
C32 0.0373(13) 0.0256(13) 0.0374(13) 0.0099(10) 0.0066(10) -0.0010(10)
C33 0.0434(14) 0.0414(15) 0.0280(13) 0.0139(11) 0.0053(10) 0.0014(12)
C34 0.0407(14) 0.0389(15) 0.0253(12) 0.0017(10) 0.0037(10) 0.0015(11)
C35 0.0375(13) 0.0267(12) 0.0280(12) -0.0008(10) 0.0028(10) 0.0000(10)
S51 0.0379(3) 0.0190(3) 0.0327(3) -0.0048(2) 0.0044(2) 0.0022(2)
O51 0.0379(9) 0.0167(8) 0.0345(9) -0.0027(7) 0.0016(7) -0.0006(7)
O52 0.0375(10) 0.0565(13) 0.0601(13) -0.0253(10) 0.0123(9) -0.0002(9)
O53 0.0975(17) 0.0229(10) 0.0464(11) 0.0079(8) 0.0062(11) 0.0075(10)
C51 0.0414(15) 0.0388(15) 0.0447(15) -0.0148(12) 0.0102(12) -0.0087(12)
F51 0.0719(13) 0.0468(11) 0.0811(14) -0.0396(10) 0.0106(10) -0.0156(9)
F52 0.0390(9) 0.0792(13) 0.0723(12) -0.0280(10) 0.0175(8) -0.0149(9)
F53 0.0615(11) 0.0783(14) 0.0415(9) -0.0008(9) -0.0088(8) -0.0003(10)
S61 0.0299(3) 0.0198(3) 0.0274(3) 0.0004(2) 0.0043(2) 0.0006(2)
O61 0.0292(8) 0.0246(9) 0.0324(8) 0.0004(7) 0.0067(6) 0.0017(7)
O62 0.0450(10) 0.0196(8) 0.0392(9) 0.0026(7) 0.0067(7) -0.0012(7)
O63 0.0350(9) 0.0300(9) 0.0343(9) 0.0018(7) -0.0014(7) 0.0002(7)
C61 0.0303(12) 0.0291(13) 0.0309(12) -0.0012(10) 0.0051(10) 0.0011(10)
F61 0.0392(8) 0.0559(11) 0.0502(9) -0.0050(8) 0.0212(7) -0.0055(7)
F62 0.0550(9) 0.0263(8) 0.0463(9) -0.0087(6) 0.0081(7) 0.0043(7)
F63 0.0502(9) 0.0578(11) 0.0299(8) -0.0011(7) 0.0016(6) 0.0135(8)

loop_
_atom_type_symbol
_atom_type_description
_atom_type_scat_dispersion_real
_atom_type_scat_dispersion_imag
_atom_type_scat_source
C C 0.0033 0.0016 'International Tables Vol C Tables 4.2.6.8 and 6.1.1.4'
H H 0.0000 0.0000 'International Tables Vol C Tables 4.2.6.8 and 6.1.1.4'
N N 0.0061 0.0033 'International Tables Vol C Tables 4.2.6.8 and 6.1.1.4'
O O 0.0106 0.0060 'International Tables Vol C Tables 4.2.6.8 and 6.1.1.4'
F F 0.0171 0.0103 'International Tables Vol C Tables 4.2.6.8 and 6.1.1.4'
S S 0.1246 0.1234 'International Tables Vol C Tables 4.2.6.8 and 6.1.1.4'
Fe Fe 0.3463 0.8444 'International Tables Vol C Tables 4.2.6.8 and 6.1.1.4'

loop_
_geom_angle_atom_site_label_1
_geom_angle_atom_site_label_2
_geom_angle_atom_site_label_3
_geom_angle
O51 Fe1 N3 93.31(7)
O51 Fe1 O61 88.86(6)
N3 Fe1 O61 92.08(6)
O51 Fe1 N2 90.67(7)
N3 Fe1 N2 83.87(7)
O61 Fe1 N2 175.89(6)
O51 Fe1 N4 166.80(7)
N3 Fe1 N4 78.36(7)
O61 Fe1 N4 101.54(6)
N2 Fe1 N4 78.37(7)
O51 Fe1 N1 115.09(6)
N3 Fe1 N1 151.12(7)
O61 Fe1 N1 83.74(6)
N2 Fe1 N1 100.15(7)
N4 Fe1 N1 74.56(6)
C3 O1 C7 117.7(2)
C11 N1 C15 117.61(19)
C11 N1 Fe1 110.75(14)
C15 N1 Fe1 129.69(15)
C2 C1 C6 119.1(2)
C2 C1 C15 120.8(2)
C6 C1 C15 119.9(2)
C25 N2 C21 118.8(2)
C25 N2 Fe1 126.30(16)
C21 N2 Fe1 112.86(15)
C1 C2 C3 120.6(2)
C35 N3 C31 118.60(19)
C35 N3 Fe1 125.51(15)
C31 N3 Fe1 115.59(15)
O1 C3 C4 124.5(2)
O1 C3 C2 115.4(2)
C4 C3 C2 120.1(2)
C10 N4 C30 111.87(17)
C10 N4 C20 109.54(17)
C30 N4 C20 111.25(17)
C10 N4 Fe1 107.69(13)
C30 N4 Fe1 110.20(13)
C20 N4 Fe1 106.08(13)
C5 C4 C3 119.3(2)
C6 C5 C4 121.0(2)
C5 C6 C1 119.9(2)
N4 C10 C11 111.79(18)
N1 C11 C12 123.2(2)
N1 C11 C10 117.83(19)
C12 C11 C10 119.0(2)
C13 C12 C11 118.9(2)
C12 C13 C14 118.9(2)
C13 C14 C15 120.2(2)
N1 C15 C14 121.2(2)
N1 C15 C1 119.11(19)
C14 C15 C1 119.7(2)
N4 C20 C21 112.17(18)
N2 C21 C22 121.7(2)
N2 C21 C20 115.78(19)
C22 C21 C20 122.5(2)
C23 C22 C21 118.9(3)
C22 C23 C24 119.8(3)
C25 C24 C23 118.4(3)
N2 C25 C24 122.3(2)
N4 C30 C31 114.20(18)
N3 C31 C32 121.7(2)
N3 C31 C30 117.55(19)
C32 C31 C30 120.6(2)
C33 C32 C31 119.4(2)
C32 C33 C34 119.0(2)
C35 C34 C33 118.8(2)
N3 C35 C34 122.6(2)
O52 S51 O53 117.25(14)
O52 S51 O51 115.01(11)
O53 S51 O51 113.50(11)
O52 S51 C51 104.12(12)
O53 S51 C51 103.84(13)
O51 S51 C51 100.25(11)
S51 O51 Fe1 144.54(11)
F52 C51 F53 107.9(2)
F52 C51 F51 108.0(2)
F53 C51 F51 107.6(2)
F52 C51 S51 111.81(18)
F53 C51 S51 111.19(18)
F51 C51 S51 110.2(2)
O63 S61 O62 115.99(10)
O63 S61 O61 113.44(10)
O62 S61 O61 113.81(10)
O63 S61 C61 104.59(11)
O62 S61 C61 102.71(11)
O61 S61 C61 104.43(10)
S61 O61 Fe1 137.37(10)
F63 C61 F62 108.8(2)
F63 C61 F61 108.04(19)
F62 C61 F61 107.59(19)
F63 C61 S61 111.66(16)
F62 C61 S61 111.69(16)
F61 C61 S61 108.89(16)

loop_
_geom_bond_atom_site_label_1
_geom_bond_atom_site_label_2
_geom_bond_distance
Fe1 O51 2.0577(16)
Fe1 N3 2.1810(18)
Fe1 O61 2.1886(16)
Fe1 N2 2.2147(19)
Fe1 N4 2.2166(18)
Fe1 N1 2.2625(19)
O1 C3 1.367(3)
O1 C7 1.425(3)
N1 C11 1.357(3)
N1 C15 1.361(3)
C1 C2 1.385(3)
C1 C6 1.398(3)
C1 C15 1.490(3)
N2 C25 1.340(3)
N2 C21 1.352(3)
C2 C3 1.392(3)
N3 C35 1.342(3)
N3 C31 1.343(3)
C3 C4 1.385(3)
N4 C10 1.468(3)
N4 C30 1.485(3)
N4 C20 1.491(3)
C4 C5 1.385(4)
C5 C6 1.380(4)
C10 C11 1.509(3)
C11 C12 1.382(3)
C12 C13 1.376(3)
C13 C14 1.381(3)
C14 C15 1.390(3)
C20 C21 1.491(3)
C21 C22 1.381(3)
C22 C23 1.376(4)
C23 C24 1.383(4)
C24 C25 1.382(4)
C30 C31 1.498(3)
C31 C32 1.388(3)
C32 C33 1.374(4)
C33 C34 1.386(4)
C34 C35 1.376(3)
S51 O52 1.418(2)
S51 O53 1.4282(19)
S51 O51 1.4624(16)
S51 C51 1.823(3)
C51 F52 1.324(3)
C51 F53 1.330(3)
C51 F51 1.332(3)
S61 O63 1.4315(17)
S61 O62 1.4391(17)
S61 O61 1.4588(16)
S61 C61 1.830(2)
C61 F63 1.319(3)
C61 F62 1.326(3)
C61 F61 1.338(3)

loop_
_geom_torsion_atom_site_label_1
_geom_torsion_atom_site_label_2
_geom_torsion_atom_site_label_3
_geom_torsion_atom_site_label_4
_geom_torsion
O51 Fe1 N1 C11 160.46(14)
N3 Fe1 N1 C11 -8.3(2)
O61 Fe1 N1 C11 74.66(14)
N2 Fe1 N1 C11 -103.99(15)
N4 Fe1 N1 C11 -29.17(14)
O51 Fe1 N1 C15 -3.0(2)
N3 Fe1 N1 C15 -171.68(17)
O61 Fe1 N1 C15 -88.76(18)
N2 Fe1 N1 C15 92.59(19)
N4 Fe1 N1 C15 167.41(19)
O51 Fe1 N2 C25 -12.3(2)
N3 Fe1 N2 C25 81.0(2)
O61 Fe1 N2 C25 71.1(9)
N4 Fe1 N2 C25 160.3(2)
N1 Fe1 N2 C25 -127.91(19)
O51 Fe1 N2 C21 -175.66(15)
N3 Fe1 N2 C21 -82.40(16)
O61 Fe1 N2 C21 -92.3(9)
N4 Fe1 N2 C21 -3.06(15)
N1 Fe1 N2 C21 68.70(16)
C6 C1 C2 C3 0.1(3)
C15 C1 C2 C3 -175.9(2)
O51 Fe1 N3 C35 -3.82(19)
O61 Fe1 N3 C35 85.16(19)
N2 Fe1 N3 C35 -94.13(19)
N4 Fe1 N3 C35 -173.48(19)
N1 Fe1 N3 C35 165.96(17)
O51 Fe1 N3 C31 169.70(16)
O61 Fe1 N3 C31 -101.32(16)
N2 Fe1 N3 C31 79.39(16)
N4 Fe1 N3 C31 0.04(15)
N1 Fe1 N3 C31 -20.5(2)
C7 O1 C3 C4 -2.8(3)
C7 O1 C3 C2 177.2(2)
C1 C2 C3 O1 -179.0(2)
C1 C2 C3 C4 0.9(3)
O51 Fe1 N4 C10 174.6(3)
N3 Fe1 N4 C10 -133.74(15)
O61 Fe1 N4 C10 -43.99(14)
N2 Fe1 N4 C10 140.21(14)
N1 Fe1 N4 C10 36.12(13)
O51 Fe1 N4 C30 -63.1(3)
N3 Fe1 N4 C30 -11.47(14)
O61 Fe1 N4 C30 78.28(14)
N2 Fe1 N4 C30 -97.52(15)
N1 Fe1 N4 C30 158.39(15)
O51 Fe1 N4 C20 57.4(3)
N3 Fe1 N4 C20 109.05(14)
O61 Fe1 N4 C20 -161.19(13)
N2 Fe1 N4 C20 23.00(13)
N1 Fe1 N4 C20 -81.09(13)
O1 C3 C4 C5 178.7(2)
C2 C3 C4 C5 -1.3(4)
C3 C4 C5 C6 0.6(4)
C4 C5 C6 C1 0.4(4)
C2 C1 C6 C5 -0.8(4)
C15 C1 C6 C5 175.3(2)
C30 N4 C10 C11 -160.43(18)
C20 N4 C10 C11 75.7(2)
Fe1 N4 C10 C11 -39.2(2)
C15 N1 C11 C12 2.7(3)
Fe1 N1 C11 C12 -162.92(18)
C15 N1 C11 C10 -177.60(19)
Fe1 N1 C11 C10 16.7(2)
N4 C10 C11 N1 15.2(3)
N4 C10 C11 C12 -165.2(2)
N1 C11 C12 C13 -1.3(3)
C10 C11 C12 C13 179.1(2)
C11 C12 C13 C14 -0.7(3)
C12 C13 C14 C15 1.1(3)
C11 N1 C15 C14 -2.2(3)
Fe1 N1 C15 C14 160.25(16)
C11 N1 C15 C1 175.30(19)
Fe1 N1 C15 C1 -22.2(3)
C13 C14 C15 N1 0.4(3)
C13 C14 C15 C1 -177.2(2)
C2 C1 C15 N1 -34.3(3)
C6 C1 C15 N1 149.6(2)
C2 C1 C15 C14 143.2(2)
C6 C1 C15 C14 -32.8(3)
C10 N4 C20 C21 -156.07(18)
C30 N4 C20 C21 79.7(2)
Fe1 N4 C20 C21 -40.1(2)
C25 N2 C21 C22 -1.4(3)
Fe1 N2 C21 C22 163.4(2)
C25 N2 C21 C20 176.3(2)
Fe1 N2 C21 C20 -18.9(2)
N4 C20 C21 N2 41.3(3)
N4 C20 C21 C22 -141.0(2)
N2 C21 C22 C23 1.2(4)
C20 C21 C22 C23 -176.4(3)
C21 C22 C23 C24 0.2(5)
C22 C23 C24 C25 -1.3(5)
C21 N2 C25 C24 0.2(4)
Fe1 N2 C25 C24 -162.3(2)
C23 C24 C25 N2 1.1(5)
C10 N4 C30 C31 140.71(19)
C20 N4 C30 C31 -96.4(2)
Fe1 N4 C30 C31 20.9(2)
C35 N3 C31 C32 0.6(3)
Fe1 N3 C31 C32 -173.41(17)
C35 N3 C31 C30 -174.0(2)
Fe1 N3 C31 C30 12.0(3)
N4 C30 C31 N3 -22.6(3)
N4 C30 C31 C32 162.7(2)
N3 C31 C32 C33 -0.9(3)
C30 C31 C32 C33 173.6(2)
C31 C32 C33 C34 0.6(4)
C32 C33 C34 C35 0.0(4)
C31 N3 C35 C34 0.0(3)
Fe1 N3 C35 C34 173.32(18)
C33 C34 C35 N3 -0.2(4)
O52 S51 O51 Fe1 -53.4(2)
O53 S51 O51 Fe1 85.5(2)
C51 S51 O51 Fe1 -164.38(18)
N3 Fe1 O51 S51 99.19(18)
O61 Fe1 O51 S51 7.17(18)
N2 Fe1 O51 S51 -176.91(18)
N4 Fe1 O51 S51 149.5(2)
N1 Fe1 O51 S51 -75.38(19)
O52 S51 C51 F52 -179.5(2)
O53 S51 C51 F52 57.2(2)
O51 S51 C51 F52 -60.3(2)
O52 S51 C51 F53 -58.9(2)
O53 S51 C51 F53 177.88(18)
O51 S51 C51 F53 60.4(2)
O52 S51 C51 F51 60.3(2)
O53 S51 C51 F51 -62.9(2)
O51 S51 C51 F51 179.59(18)
O63 S61 O61 Fe1 142.04(13)
O62 S61 O61 Fe1 6.52(18)
C61 S61 O61 Fe1 -104.69(15)
O51 Fe1 O61 S61 138.49(14)
N3 Fe1 O61 S61 45.22(15)
N2 Fe1 O61 S61 55.0(10)
N4 Fe1 O61 S61 -33.33(15)
N1 Fe1 O61 S61 -106.12(14)
O63 S61 C61 F63 176.81(16)
O62 S61 C61 F63 -61.66(19)
O61 S61 C61 F63 57.37(19)
O63 S61 C61 F62 54.70(18)
O62 S61 C61 F62 176.23(16)
O61 S61 C61 F62 -64.73(18)
O63 S61 C61 F61 -63.98(18)
O62 S61 C61 F61 57.55(18)
O61 S61 C61 F61 176.58(15)
